data_7713926
loop_
_publ_author_name
'Hill, Anthony'
'Burt, Liam K.'

_publ_section_title
;
 Isonitrile \m2-Carbido Complexes
;
_journal_name_full 'Dalton Transactions'
_journal_paper_doi 10.1039/D3DT02649C
_journal_year 2023
_chemical_formula_moiety 'C38 H49 B2 N11 O2 Pt W'
_chemical_formula_sum 'C38 H49 B2 N11 O2 Pt W'
_chemical_formula_weight 1092.44
_space_group_crystal_system monoclinic
_space_group_IT_number 14
_space_group_name_Hall '-P 2yn'
_space_group_name_H-M_alt 'P 1 21/n 1'
_atom_sites_solution_hydrogens mixed
_atom_sites_solution_primary dual
_audit_creation_date 2022-12-11
_audit_creation_method
;
Olex2 1.5
(compiled 2022.04.07 svn.rca3783a0 for OlexSys, GUI svn.r6498)
;
_audit_update_record
;
2023-03-27 deposited with the CCDC.	2023-09-12 downloaded from the CCDC.
;
_cell_angle_alpha 90
_cell_angle_beta 97.6300(10)
_cell_angle_gamma 90
_cell_formula_units_Z 4
_cell_length_a 7.99650(10)
_cell_length_b 24.0347(3)
_cell_length_c 21.9700(2)
_cell_measurement_reflns_used 14061
_cell_measurement_temperature 150.00(10)
_cell_measurement_theta_max 73.5780
_cell_measurement_theta_min 4.4500
_cell_volume 4185.11(8)
_computing_cell_refinement 'CrysAlisPro 1.171.40.82a (Rigaku OD, 2020)'
_computing_data_collection 'CrysAlisPro 1.171.40.82a (Rigaku OD, 2020)'
_computing_data_reduction 'CrysAlisPro 1.171.40.82a (Rigaku OD, 2020)'
_computing_molecular_graphics 'Olex2 1.5 (Dolomanov et al., 2009)'
_computing_publication_material 'Olex2 1.5 (Dolomanov et al., 2009)'
_computing_structure_refinement 'SHELXL 2018/3 (Sheldrick, 2015)'
_computing_structure_solution 'SHELXT 2018/2 (Sheldrick, 2018)'
_diffrn_ambient_environment N~2~
_diffrn_ambient_temperature 150.00(10)
_diffrn_detector 'CCD plate'
_diffrn_detector_area_resol_mean 8.1297
_diffrn_detector_type EosS2
_diffrn_measured_fraction_theta_full 0.998
_diffrn_measured_fraction_theta_max 0.985
_diffrn_measurement_details
;
List of Runs (angles in degrees, time in seconds):

  # Type    Start    End  Width  t~exp~   \w     \q     \k     \f   Frames
#--------------------------------------------------------------------------
  1  \w   -103.00 -20.00   1.00    1.00    --  -37.05 -57.00 -60.00   83
  2  \w    -22.00 102.00   1.00    1.00    --   37.05   0.00 -30.00  124
  3  \w    -31.00  56.00   1.00    1.00    --   37.05 -38.00 -30.00   87
  4  \w     27.00  90.00   1.00    1.00    --   37.05-125.00 -60.00   63
  5  \w    -30.00  48.00   1.00    1.00    --   37.05 -57.00 150.00   78
  6  \w     39.00 105.00   1.00    1.00    --   37.05-150.00 168.00   66
  7  \w     81.00 109.00   1.00    3.44    --  111.00-111.00 150.00   28
  8  \w    131.00 177.00   1.00    3.44    --  111.00  77.00  60.00   46
  9  \w     47.00 105.00   1.00    3.44    --  111.00 -77.00 150.00   58
 10  \w     81.00 129.00   1.00    3.44    --  111.00 -38.00   0.00   48
 11  \w    109.00 177.00   1.00    3.44    --  111.00  77.00  30.00   68
 12  \w    103.00 130.00   1.00    3.44    --  111.00  77.00  60.00   27
 13  \w     42.00  79.00   1.00    3.44    --  111.00 -38.00   0.00   37
 14  \w     62.00 109.00   1.00    3.44    --  111.00-111.00  60.00   47
 15  \w     95.00 176.00   1.00    3.44    --  111.00  50.00  90.00   81
 16  \w     41.00 109.00   1.00    3.44    --  111.00-111.00 -90.00   68
 17  \w     42.00 129.00   1.00    3.44    --  111.00 -38.00 -90.00   87
 18  \w     47.00 122.00   1.00    3.44    --  111.00 -77.00  30.00   75
 19  \w     42.00 130.00   1.00    3.44    --  111.00 -38.00  90.00   88
 20  \w     45.00 131.00   1.00    3.44    --  111.00 -77.00 -90.00   86
 21  \w     68.00 178.00   1.00    3.44    --  111.00   0.00  30.00  110
;
_diffrn_measurement_device 'four-circle diffractometer'
_diffrn_measurement_device_type 'SuperNova, Dual, Cu at home/near, EosS2'
_diffrn_measurement_method '\w scans'
_diffrn_orient_matrix_type 'CrysAlisPro convention (1999,Acta A55,543-557)'
_diffrn_orient_matrix_UB_11 0.0397100000
_diffrn_orient_matrix_UB_12 -0.0626084000
_diffrn_orient_matrix_UB_13 -0.0025962000
_diffrn_orient_matrix_UB_21 -0.1882282000
_diffrn_orient_matrix_UB_22 -0.0123822000
_diffrn_orient_matrix_UB_23 -0.0202031000
_diffrn_orient_matrix_UB_31 0.0275858000
_diffrn_orient_matrix_UB_32 0.0061510000
_diffrn_orient_matrix_UB_33 -0.0677468000
_diffrn_radiation_monochromator mirror
_diffrn_radiation_probe x-ray
_diffrn_radiation_type 'Cu K\a'
_diffrn_radiation_wavelength 1.54184
_diffrn_reflns_av_R_equivalents 0.0340
_diffrn_reflns_av_unetI/netI 0.0319
_diffrn_reflns_Laue_measured_fraction_full 0.998
_diffrn_reflns_Laue_measured_fraction_max 0.985
_diffrn_reflns_limit_h_max 9
_diffrn_reflns_limit_h_min -9
_diffrn_reflns_limit_k_max 29
_diffrn_reflns_limit_k_min -27
_diffrn_reflns_limit_l_max 19
_diffrn_reflns_limit_l_min -27
_diffrn_reflns_number 28346
_diffrn_reflns_point_group_measured_fraction_full 0.998
_diffrn_reflns_point_group_measured_fraction_max 0.985
_diffrn_reflns_theta_full 67.684
_diffrn_reflns_theta_max 73.989
_diffrn_reflns_theta_min 4.060
_diffrn_source 'micro-focus sealed X-ray tube'
_diffrn_source_type 'SuperNova (Cu) X-ray Source'
_exptl_absorpt_coefficient_mu 11.540
_exptl_absorpt_correction_T_max 0.681
_exptl_absorpt_correction_T_min 0.080
_exptl_absorpt_correction_type analytical
_exptl_absorpt_process_details
;
CrysAlisPro 1.171.40.82a (Rigaku Oxford Diffraction, 2020)
Analytical numeric absorption correction using a multifaceted crystal
model based on expressions derived by R.C. Clark & J.S. Reid.
(Clark, R. C. & Reid, J. S. (1995). Acta Cryst. A51, 887-897)
Empirical absorption correction using spherical harmonics,
implemented in SCALE3 ABSPACK scaling algorithm.
;
_exptl_crystal_colour 'clear light yellow'
_exptl_crystal_density_diffrn 1.734
_exptl_crystal_description plate
_exptl_crystal_F_000 2128
_exptl_crystal_size_max 0.428
_exptl_crystal_size_mid 0.08
_exptl_crystal_size_min 0.048
_refine_diff_density_max 1.414
_refine_diff_density_min -0.749
_refine_diff_density_rms 0.115
_refine_ls_extinction_method none
_refine_ls_goodness_of_fit_ref 1.104
_refine_ls_hydrogen_treatment mixed
_refine_ls_matrix_type full
_refine_ls_number_parameters 513
_refine_ls_number_reflns 8341
_refine_ls_number_restraints 7
_refine_ls_restrained_S_all 1.104
_refine_ls_R_factor_all 0.0370
_refine_ls_R_factor_gt 0.0336
_refine_ls_shift/su_max 0.004
_refine_ls_shift/su_mean 0.000
_refine_ls_structure_factor_coef Fsqd
_refine_ls_weighting_details 'w=1/[\s^2^(Fo^2^)+(0.1000P)^2^] where P=(Fo^2^+2Fc^2^)/3'
_refine_ls_weighting_scheme calc
_refine_ls_wR_factor_gt 0.1285
_refine_ls_wR_factor_ref 0.1340
_reflns_Friedel_coverage 0.000
_reflns_number_gt 7756
_reflns_number_total 8341
_reflns_threshold_expression 'I > 2\s(I)'
_cod_data_source_file d3dt02649c2.cif
_cod_data_source_block lb036_facesanalyt
_cod_database_code 7713926
_shelx_shelxl_version_number 2018/3
_chemical_oxdiff_formula C38H49B2N11O2Pt1W1
_chemical_oxdiff_usercomment 'CHCl3/EtOH vap diff, 5 degC, o/n'
_shelx_space_group_comment
;
The symmetry employed for this shelxl refinement is uniquely defined
by the following loop, which should always be used as a source of
symmetry information in preference to the above space-group names.
They are only intended as comments.
;
_olex2_refinement_description
;
1. Fixed Uiso
 At 1.2 times of:
  All B(H,H) groups, All C(H) groups
 At 1.5 times of:
  All C(H,H,H) groups
2. Rigid bond restraints
 O2, C3
 with sigma for 1-2 distances of 0.005 and sigma for 1-3 distances of 0.005
3. Uiso/Uaniso restraints and constraints
O2 \\sim C3: within 1.7A with sigma of 0.02 and sigma for terminal atoms of
0.04 within 1.7A
4.a Secondary CH2 refined with riding coordinates:
 B2(H2A,H2B)
4.b Aromatic/amide H refined with riding coordinates:
 C6(H6), C11(H11), C16(H16), C21(H21), C26(H26), C33(H33), C36(H36)
4.c Idealised Me refined as rotating group:
 C4(H4A,H4B,H4C), C8(H8A,H8B,H8C), C9(H9A,H9B,H9C), C13(H13A,H13B,H13C),
 C14(H14A,H14B,H14C), C18(H18A,H18B,H18C), C19(H19A,H19B,H19C), C23(H23A,H23B,
 H23C), C24(H24A,H24B,H24C), C28(H28A,H28B,H28C), C32(H32A,H32B,H32C), C35(H35A,
 H35B,H35C), C38(H38A,H38B,H38C)
;
_ins_header
;
TITL LB036_facesAnalyt in P2(1)/n 
REM P2(1)/n (#14 in standard setting)
CELL 1.54184   7.996543  24.034682  21.970021  90.0000  97.6298  90.0000
ZERR    4.00   0.000082   0.000257   0.000213   0.0000   0.0009   0.0000
LATT  1
SYMM -x+1/2, y+1/2,-z+1/2 
SFAC C H B N O W Pt
UNIT 152.00 196.00 8.00 44.00 8.00 4.00 4.00
TREF
HKLF 4
END
;
_olex2_submission_special_instructions 'No special instructions were received'
_oxdiff_exptl_absorpt_empirical_details
;
Empirical correction (ABSPACK) includes:
- Absorption correction using spherical harmonics
- Frame scaling
;
_oxdiff_exptl_absorpt_empirical_full_max 1.647
_oxdiff_exptl_absorpt_empirical_full_min 0.569

loop_
_space_group_symop_operation_xyz
'x, y, z'
'-x+1/2, y+1/2, -z+1/2'
'-x, -y, -z'
'x-1/2, -y-1/2, z-1/2'

loop_
_atom_site_label
_atom_site_type_symbol
_atom_site_fract_x
_atom_site_fract_y
_atom_site_fract_z
_atom_site_U_iso_or_equiv
_atom_site_adp_type
_atom_site_occupancy
_atom_site_site_symmetry_order
_atom_site_calc_flag
_atom_site_refinement_flags_posn
_atom_site_refinement_flags_adp
_atom_site_refinement_flags_occupancy
_atom_site_disorder_assembly
_atom_site_disorder_group
Pt1 Pt 0.36107(3) 0.64715(2) 0.29508(2) 0.03108(10) Uani 1 1 d . . . . .
W1 W 0.09292(3) 0.55824(2) 0.17895(2) 0.02837(10) Uani 1 1 d . . . . .
O1 O 0.2522(8) 0.6431(2) 0.0960(2) 0.0610(14) Uani 1 1 d . . . . .
O2 O -0.1580(10) 0.6556(3) 0.1928(3) 0.088(2) Uani 1 1 d . U . . .
N1 N -0.0771(5) 0.51589(18) 0.0999(2) 0.0306(8) Uani 1 1 d . . . . .
N2 N -0.1024(5) 0.45965(18) 0.10140(19) 0.0298(8) Uani 1 1 d . . . . .
N3 N -0.0258(5) 0.49565(19) 0.2351(2) 0.0321(9) Uani 1 1 d . . . . .
N4 N -0.0480(6) 0.44158(18) 0.2152(2) 0.0312(9) Uani 1 1 d . . . . .
N5 N 0.2549(5) 0.48601(19) 0.1624(2) 0.0319(9) Uani 1 1 d . . . . .
N6 N 0.1895(6) 0.43336(19) 0.1524(2) 0.0351(9) Uani 1 1 d . . . . .
N7 N 0.5019(6) 0.69726(18) 0.3622(2) 0.0333(9) Uani 1 1 d . . . . .
N8 N 0.4349(7) 0.70695(19) 0.4154(2) 0.0393(10) Uani 1 1 d . . . . .
N9 N 0.3461(6) 0.59219(18) 0.3658(2) 0.0325(9) Uani 1 1 d . . . . .
N10 N 0.3025(6) 0.6134(2) 0.4197(2) 0.0356(9) Uani 1 1 d . . . . .
N11 N 0.3589(8) 0.7346(2) 0.1941(2) 0.0463(12) Uani 1 1 d . . . . .
C1 C 0.2274(6) 0.5982(2) 0.2375(2) 0.0309(10) Uani 1 1 d . . . . .
C2 C 0.1927(8) 0.6104(3) 0.1232(3) 0.0427(13) Uani 1 1 d . . . . .
C3 C -0.0713(10) 0.6183(3) 0.1878(3) 0.0522(16) Uani 1 1 d . U . . .
C4 C -0.1802(8) 0.5941(3) 0.0311(3) 0.0451(13) Uani 1 1 d . . . . .
H4A H -0.211249 0.616001 0.064362 0.068 Uiso 1 1 calc R U . . .
H4B H -0.262249 0.599072 -0.004511 0.068 Uiso 1 1 calc R U . . .
H4C H -0.071362 0.605677 0.021956 0.068 Uiso 1 1 calc R U . . .
C5 C -0.1733(7) 0.5342(3) 0.0490(2) 0.0364(11) Uani 1 1 d . . . . .
C6 C -0.2563(7) 0.4899(3) 0.0175(2) 0.0392(12) Uani 1 1 d . . . . .
H6 H -0.328020 0.491393 -0.019412 0.047 Uiso 1 1 calc R U . . .
C7 C -0.2100(8) 0.4432(3) 0.0524(3) 0.0398(12) Uani 1 1 d . . . . .
C8 C -0.2626(9) 0.3842(3) 0.0413(3) 0.0459(13) Uani 1 1 d . . . . .
H8A H -0.169137 0.362962 0.030575 0.069 Uiso 1 1 calc R U . . .
H8B H -0.354244 0.382504 0.008390 0.069 Uiso 1 1 calc R U . . .
H8C H -0.298406 0.369004 0.077929 0.069 Uiso 1 1 calc R U . . .
C9 C -0.0796(9) 0.5505(3) 0.3265(3) 0.0464(14) Uani 1 1 d . . . . .
H9A H -0.141142 0.544430 0.360564 0.070 Uiso 1 1 calc R U . . .
H9B H -0.133490 0.579347 0.300727 0.070 Uiso 1 1 calc R U . . .
H9C H 0.033828 0.561513 0.341486 0.070 Uiso 1 1 calc R U . . .
C10 C -0.0765(7) 0.4984(3) 0.2905(3) 0.0389(11) Uani 1 1 d . . . . .
C11 C -0.1287(8) 0.4455(3) 0.3071(3) 0.0460(14) Uani 1 1 d . . . . .
H11 H -0.168133 0.435715 0.343631 0.055 Uiso 1 1 calc R U . . .
C12 C -0.1100(7) 0.4111(2) 0.2588(3) 0.0375(11) Uani 1 1 d . . . . .
C13 C -0.1512(10) 0.3499(3) 0.2506(3) 0.0509(15) Uani 1 1 d . . . . .
H13A H -0.247954 0.345437 0.220050 0.076 Uiso 1 1 calc R U . . .
H13B H -0.175131 0.334584 0.288841 0.076 Uiso 1 1 calc R U . . .
H13C H -0.056627 0.330733 0.237593 0.076 Uiso 1 1 calc R U . . .
C14 C 0.5370(7) 0.5316(3) 0.1674(3) 0.0493(15) Uani 1 1 d . . . . .
H14A H 0.651747 0.518943 0.175059 0.074 Uiso 1 1 calc R U . . .
H14B H 0.512514 0.554387 0.200967 0.074 Uiso 1 1 calc R U . . .
H14C H 0.521392 0.552997 0.130129 0.074 Uiso 1 1 calc R U . . .
C15 C 0.4211(7) 0.4826(3) 0.1610(2) 0.0371(11) Uani 1 1 d . . . . .
C16 C 0.4626(8) 0.4265(3) 0.1508(3) 0.0478(15) Uani 1 1 d . . . . .
H16 H 0.569575 0.412091 0.148548 0.057 Uiso 1 1 calc R U . . .
C17 C 0.3132(8) 0.3975(3) 0.1449(3) 0.0411(12) Uani 1 1 d . . . . .
C18 C 0.2821(11) 0.3366(3) 0.1306(4) 0.0565(17) Uani 1 1 d . . . . .
H18A H 0.226007 0.332730 0.089413 0.085 Uiso 1 1 calc R U . . .
H18B H 0.212729 0.321155 0.158831 0.085 Uiso 1 1 calc R U . . .
H18C H 0.387986 0.317203 0.134504 0.085 Uiso 1 1 calc R U . . .
C19 C 0.4277(8) 0.5021(3) 0.3243(3) 0.0426(13) Uani 1 1 d . . . . .
H19A H 0.524252 0.480422 0.340533 0.064 Uiso 1 1 calc R U . . .
H19B H 0.455539 0.524826 0.291197 0.064 Uiso 1 1 calc R U . . .
H19C H 0.336203 0.477702 0.309522 0.064 Uiso 1 1 calc R U . . .
C20 C 0.3763(7) 0.5384(2) 0.3738(3) 0.0347(10) Uani 1 1 d . . . . .
C21 C 0.3534(8) 0.5236(2) 0.4333(3) 0.0411(12) Uani 1 1 d . . . . .
H21 H 0.366197 0.488324 0.450849 0.049 Uiso 1 1 calc R U . . .
C22 C 0.3081(8) 0.5716(3) 0.4610(3) 0.0417(12) Uani 1 1 d . . . . .
C23 C 0.2673(10) 0.5802(3) 0.5252(3) 0.0517(15) Uani 1 1 d . . . . .
H23A H 0.152843 0.592724 0.523613 0.078 Uiso 1 1 calc R U . . .
H23B H 0.342112 0.607553 0.545659 0.078 Uiso 1 1 calc R U . . .
H23C H 0.280883 0.545680 0.547390 0.078 Uiso 1 1 calc R U . . .
C24 C 0.5063(11) 0.7564(3) 0.5142(3) 0.0567(18) Uani 1 1 d . . . . .
H24A H 0.420332 0.784517 0.508509 0.085 Uiso 1 1 calc R U . . .
H24B H 0.606120 0.771506 0.537409 0.085 Uiso 1 1 calc R U . . .
H24C H 0.466836 0.725444 0.535931 0.085 Uiso 1 1 calc R U . . .
C25 C 0.5458(8) 0.7374(2) 0.4533(3) 0.0414(13) Uani 1 1 d . . . . .
C26 C 0.6860(9) 0.7464(3) 0.4230(3) 0.0473(14) Uani 1 1 d . . . . .
H26 H 0.782024 0.766456 0.438037 0.057 Uiso 1 1 calc R U . . .
C27 C 0.6566(8) 0.7201(2) 0.3669(3) 0.0400(12) Uani 1 1 d . . . . .
C28 C 0.7666(9) 0.7146(3) 0.3180(3) 0.0496(14) Uani 1 1 d . . . . .
H28A H 0.864523 0.737647 0.327706 0.074 Uiso 1 1 calc R U . . .
H28B H 0.705702 0.725974 0.279462 0.074 Uiso 1 1 calc R U . . .
H28C H 0.801032 0.676466 0.315301 0.074 Uiso 1 1 calc R U . . .
C29 C 0.3639(8) 0.7007(2) 0.2304(3) 0.0397(12) Uani 1 1 d . . . . .
C30 C 0.3475(8) 0.7737(2) 0.1463(3) 0.0401(12) Uani 1 1 d . . . . .
C31 C 0.2279(10) 0.8167(3) 0.1455(3) 0.0506(15) Uani 1 1 d . . . . .
C32 C 0.1150(16) 0.8205(5) 0.1944(5) 0.090(3) Uani 1 1 d . . . . .
H32A H 0.177923 0.834453 0.231519 0.135 Uiso 1 1 calc R U . . .
H32B H 0.071752 0.784193 0.201864 0.135 Uiso 1 1 calc R U . . .
H32C H 0.022913 0.845165 0.181282 0.135 Uiso 1 1 calc R U . . .
C33 C 0.2167(11) 0.8540(2) 0.0975(3) 0.0523(16) Uani 1 1 d . . . . .
H33 H 0.140861 0.883417 0.096811 0.063 Uiso 1 1 calc R U . . .
C34 C 0.3148(9) 0.8493(2) 0.0501(3) 0.0440(13) Uani 1 1 d . . . . .
C35 C 0.2896(10) 0.8878(3) -0.0053(4) 0.0546(16) Uani 1 1 d . . . . .
H35A H 0.337277 0.923625 0.005972 0.082 Uiso 1 1 calc R U . . .
H35B H 0.171161 0.891825 -0.019089 0.082 Uiso 1 1 calc R U . . .
H35C H 0.344445 0.872393 -0.037767 0.082 Uiso 1 1 calc R U . . .
C36 C 0.4346(9) 0.8070(3) 0.0537(3) 0.0489(14) Uani 1 1 d . . . . .
H36 H 0.504360 0.804384 0.023166 0.059 Uiso 1 1 calc R U . . .
C37 C 0.4538(8) 0.7688(3) 0.1008(3) 0.0438(13) Uani 1 1 d . . . . .
C38 C 0.5850(11) 0.7246(4) 0.1039(5) 0.072(3) Uani 1 1 d . . . . .
H38A H 0.582151 0.702794 0.140379 0.108 Uiso 1 1 calc R U . . .
H38B H 0.694210 0.741457 0.104950 0.108 Uiso 1 1 calc R U . . .
H38C H 0.563377 0.701050 0.068464 0.108 Uiso 1 1 calc R U . . .
B1 B -0.0009(8) 0.4236(2) 0.1520(3) 0.0331(11) Uani 1 1 d . . . . .
H1 H -0.039(7) 0.380(2) 0.144(3) 0.019(13) Uiso 1 1 d . . . . .
B2 B 0.2677(9) 0.6776(3) 0.4247(3) 0.0438(14) Uani 1 1 d . . . . .
H2A H 0.160571 0.691173 0.387503 0.053 Uiso 1 1 calc R U . . .
H2B H 0.230289 0.688240 0.472080 0.053 Uiso 1 1 calc R U . . .

loop_
_atom_site_aniso_label
_atom_site_aniso_U_11
_atom_site_aniso_U_22
_atom_site_aniso_U_33
_atom_site_aniso_U_23
_atom_site_aniso_U_13
_atom_site_aniso_U_12
Pt1 0.03716(15) 0.03200(15) 0.02310(14) 0.00044(7) 0.00040(9) -0.00189(7)
W1 0.02716(15) 0.03503(15) 0.02261(15) -0.00168(7) 0.00210(10) 0.00107(8)
O1 0.089(4) 0.057(3) 0.037(2) 0.010(2) 0.010(2) -0.029(3)
O2 0.104(5) 0.097(4) 0.061(4) -0.011(3) -0.001(3) 0.063(4)
N1 0.0252(19) 0.038(2) 0.029(2) -0.0005(17) 0.0050(16) 0.0013(16)
N2 0.0276(19) 0.039(2) 0.0224(19) -0.0031(16) 0.0034(15) -0.0022(16)
N3 0.029(2) 0.045(2) 0.023(2) 0.0000(17) 0.0049(16) -0.0052(17)
N4 0.027(2) 0.037(2) 0.029(2) 0.0034(16) 0.0036(17) -0.0025(16)
N5 0.0242(19) 0.040(2) 0.032(2) -0.0039(17) 0.0061(16) 0.0027(16)
N6 0.033(2) 0.041(2) 0.033(2) 0.0001(18) 0.0073(18) 0.0045(18)
N7 0.040(2) 0.0301(18) 0.028(2) -0.0014(16) -0.0023(18) 0.0000(17)
N8 0.051(3) 0.037(2) 0.028(2) -0.0038(18) 0.002(2) 0.006(2)
N9 0.035(2) 0.036(2) 0.026(2) 0.0029(16) 0.0034(17) -0.0009(17)
N10 0.041(2) 0.042(2) 0.025(2) -0.0012(17) 0.0053(17) -0.0002(19)
N11 0.059(3) 0.042(2) 0.034(3) 0.012(2) -0.006(2) -0.011(2)
C1 0.033(3) 0.034(2) 0.024(2) 0.0041(18) -0.0012(19) -0.0040(19)
C2 0.048(3) 0.047(3) 0.032(3) -0.007(2) -0.001(2) -0.004(3)
C3 0.064(4) 0.053(3) 0.036(3) -0.008(3) -0.009(3) 0.017(3)
C4 0.051(3) 0.050(3) 0.032(3) 0.008(2) -0.006(2) 0.002(3)
C5 0.028(2) 0.056(3) 0.025(2) -0.001(2) 0.0015(19) 0.001(2)
C6 0.031(2) 0.065(4) 0.019(2) 0.003(2) -0.0027(19) 0.003(2)
C7 0.036(3) 0.060(3) 0.024(3) 0.003(2) 0.005(2) 0.007(2)
C8 0.051(3) 0.054(3) 0.033(3) -0.011(2) 0.007(2) -0.009(3)
C9 0.048(3) 0.064(4) 0.031(3) -0.008(2) 0.017(3) 0.003(3)
C10 0.032(3) 0.057(3) 0.028(3) 0.001(2) 0.004(2) 0.006(2)
C11 0.039(3) 0.065(4) 0.035(3) 0.012(3) 0.009(2) 0.002(3)
C12 0.035(3) 0.043(3) 0.036(3) 0.009(2) 0.009(2) 0.001(2)
C13 0.055(4) 0.046(3) 0.051(4) 0.012(3) 0.005(3) -0.001(3)
C14 0.029(3) 0.084(5) 0.035(3) -0.008(3) 0.008(2) -0.009(3)
C15 0.028(2) 0.061(3) 0.023(2) 0.002(2) 0.0075(19) 0.005(2)
C16 0.039(3) 0.069(4) 0.035(3) 0.004(3) 0.004(2) 0.028(3)
C17 0.043(3) 0.050(3) 0.031(3) 0.001(2) 0.006(2) 0.018(2)
C18 0.069(5) 0.045(3) 0.056(4) -0.004(3) 0.012(3) 0.020(3)
C19 0.051(3) 0.044(3) 0.032(3) 0.000(2) 0.003(2) 0.007(2)
C20 0.037(3) 0.037(2) 0.030(3) 0.005(2) 0.005(2) 0.001(2)
C21 0.047(3) 0.039(3) 0.036(3) 0.007(2) 0.004(2) 0.001(2)
C22 0.044(3) 0.052(3) 0.029(3) 0.006(2) 0.002(2) 0.001(3)
C23 0.063(4) 0.067(4) 0.028(3) 0.005(3) 0.013(3) 0.008(3)
C24 0.081(5) 0.044(3) 0.042(4) -0.014(3) -0.002(3) 0.008(3)
C25 0.053(3) 0.035(2) 0.033(3) -0.006(2) -0.006(2) 0.002(2)
C26 0.060(4) 0.041(3) 0.039(3) 0.004(2) -0.002(3) -0.005(3)
C27 0.042(3) 0.036(2) 0.039(3) 0.001(2) -0.004(2) -0.004(2)
C28 0.052(4) 0.049(3) 0.049(4) 0.005(3) 0.010(3) -0.007(3)
C29 0.045(3) 0.040(3) 0.033(3) -0.004(2) 0.002(2) -0.005(2)
C30 0.048(3) 0.036(3) 0.034(3) 0.012(2) -0.004(2) -0.010(2)
C31 0.068(4) 0.049(3) 0.035(3) 0.001(3) 0.005(3) -0.001(3)
C32 0.132(10) 0.098(7) 0.049(4) 0.013(5) 0.049(6) 0.032(7)
C33 0.074(5) 0.038(3) 0.048(4) 0.003(2) 0.019(3) 0.009(3)
C34 0.053(4) 0.041(3) 0.038(3) 0.009(2) 0.007(3) -0.003(2)
C35 0.065(4) 0.040(3) 0.059(4) 0.016(3) 0.008(3) 0.000(3)
C36 0.047(3) 0.047(3) 0.055(4) 0.012(3) 0.017(3) -0.005(3)
C37 0.038(3) 0.047(3) 0.045(3) 0.008(3) 0.001(2) -0.005(2)
C38 0.055(4) 0.067(5) 0.096(7) 0.033(5) 0.015(4) 0.017(4)
B1 0.031(3) 0.035(3) 0.033(3) -0.004(2) 0.002(2) 0.003(2)
B2 0.045(4) 0.052(4) 0.035(3) -0.004(3) 0.009(3) 0.008(3)

loop_
_atom_type_symbol
_atom_type_description
_atom_type_scat_dispersion_real
_atom_type_scat_dispersion_imag
_atom_type_scat_source
C C 0.0181 0.0091 'International Tables Vol C Tables 4.2.6.8 and 6.1.1.4'
H H 0.0000 0.0000 'International Tables Vol C Tables 4.2.6.8 and 6.1.1.4'
B B 0.0090 0.0039 'International Tables Vol C Tables 4.2.6.8 and 6.1.1.4'
N N 0.0311 0.0180 'International Tables Vol C Tables 4.2.6.8 and 6.1.1.4'
O O 0.0492 0.0322 'International Tables Vol C Tables 4.2.6.8 and 6.1.1.4'
Pt Pt -4.5932 6.9264 'International Tables Vol C Tables 4.2.6.8 and 6.1.1.4'
W W -5.4734 5.5774 'International Tables Vol C Tables 4.2.6.8 and 6.1.1.4'

loop_
_exptl_crystal_face_index_h
_exptl_crystal_face_index_k
_exptl_crystal_face_index_l
_exptl_crystal_face_perp_dist
0 -1 -14 0.0332
0 1 14 0.0396
-5 -6 4 0.1720
5 7 -3 0.1968
0 16 0 0.0148
0 -16 -1 0.0202

loop_
_geom_angle_atom_site_label_1
_geom_angle_atom_site_label_2
_geom_angle_atom_site_label_3
_geom_angle
_geom_angle_site_symmetry_1
_geom_angle_site_symmetry_3
_geom_angle_publ_flag
N9 Pt1 N7 85.29(18) . . ?
C1 Pt1 N7 176.39(19) . . ?
C1 Pt1 N9 91.19(19) . . ?
C29 Pt1 N7 94.4(2) . . ?
C29 Pt1 N9 176.7(2) . . ?
C29 Pt1 C1 89.0(2) . . ?
N3 W1 N1 82.35(16) . . ?
N5 W1 N1 80.21(16) . . ?
N5 W1 N3 82.17(17) . . ?
C1 W1 N1 174.44(18) . . ?
C1 W1 N3 102.57(18) . . ?
C1 W1 N5 102.9(2) . . ?
C1 W1 C2 81.7(2) . . ?
C1 W1 C3 83.3(3) . . ?
C2 W1 N1 93.4(2) . . ?
C2 W1 N3 175.6(2) . . ?
C2 W1 N5 95.9(2) . . ?
C3 W1 N1 93.7(2) . . ?
C3 W1 N3 95.8(3) . . ?
C3 W1 N5 173.7(2) . . ?
C3 W1 C2 85.8(3) . . ?
N2 N1 W1 119.6(3) . . ?
C5 N1 W1 134.4(4) . . ?
C5 N1 N2 105.9(4) . . ?
N1 N2 B1 120.3(4) . . ?
C7 N2 N1 110.6(5) . . ?
C7 N2 B1 128.9(5) . . ?
N4 N3 W1 120.4(3) . . ?
C10 N3 W1 132.3(4) . . ?
C10 N3 N4 107.2(4) . . ?
N3 N4 B1 120.9(4) . . ?
C12 N4 N3 109.3(5) . . ?
C12 N4 B1 129.8(5) . . ?
N6 N5 W1 121.8(3) . . ?
C15 N5 W1 130.8(4) . . ?
C15 N5 N6 107.4(4) . . ?
N5 N6 B1 119.7(4) . . ?
C17 N6 N5 109.9(5) . . ?
C17 N6 B1 130.4(5) . . ?
N8 N7 Pt1 117.4(4) . . ?
C27 N7 Pt1 133.4(4) . . ?
C27 N7 N8 109.0(5) . . ?
N7 N8 B2 118.5(5) . . ?
C25 N8 N7 108.6(5) . . ?
C25 N8 B2 132.4(5) . . ?
N10 N9 Pt1 117.3(3) . . ?
C20 N9 Pt1 134.5(4) . . ?
C20 N9 N10 108.1(4) . . ?
N9 N10 B2 119.4(4) . . ?
C22 N10 N9 108.2(5) . . ?
C22 N10 B2 132.3(5) . . ?
C29 N11 C30 176.0(6) . . ?
W1 C1 Pt1 174.2(3) . . ?
O1 C2 W1 173.9(5) . . ?
O2 C3 W1 175.5(8) . . ?
H4A C4 H4B 109.5 . . ?
H4A C4 H4C 109.5 . . ?
H4B C4 H4C 109.5 . . ?
C5 C4 H4A 109.5 . . ?
C5 C4 H4B 109.5 . . ?
C5 C4 H4C 109.5 . . ?
N1 C5 C4 122.2(5) . . ?
N1 C5 C6 110.2(5) . . ?
C6 C5 C4 127.6(5) . . ?
C5 C6 H6 127.1 . . ?
C7 C6 C5 105.7(5) . . ?
C7 C6 H6 127.1 . . ?
N2 C7 C6 107.6(5) . . ?
N2 C7 C8 123.2(5) . . ?
C6 C7 C8 129.3(6) . . ?
C7 C8 H8A 109.5 . . ?
C7 C8 H8B 109.5 . . ?
C7 C8 H8C 109.5 . . ?
H8A C8 H8B 109.5 . . ?
H8A C8 H8C 109.5 . . ?
H8B C8 H8C 109.5 . . ?
H9A C9 H9B 109.5 . . ?
H9A C9 H9C 109.5 . . ?
H9B C9 H9C 109.5 . . ?
C10 C9 H9A 109.5 . . ?
C10 C9 H9B 109.5 . . ?
C10 C9 H9C 109.5 . . ?
N3 C10 C9 123.8(6) . . ?
N3 C10 C11 109.3(6) . . ?
C11 C10 C9 126.9(6) . . ?
C10 C11 H11 126.9 . . ?
C12 C11 C10 106.2(5) . . ?
C12 C11 H11 126.9 . . ?
N4 C12 C11 108.1(5) . . ?
N4 C12 C13 122.5(6) . . ?
C11 C12 C13 129.4(6) . . ?
C12 C13 H13A 109.5 . . ?
C12 C13 H13B 109.5 . . ?
C12 C13 H13C 109.5 . . ?
H13A C13 H13B 109.5 . . ?
H13A C13 H13C 109.5 . . ?
H13B C13 H13C 109.5 . . ?
H14A C14 H14B 109.5 . . ?
H14A C14 H14C 109.5 . . ?
H14B C14 H14C 109.5 . . ?
C15 C14 H14A 109.5 . . ?
C15 C14 H14B 109.5 . . ?
C15 C14 H14C 109.5 . . ?
N5 C15 C14 123.9(5) . . ?
N5 C15 C16 108.5(5) . . ?
C16 C15 C14 127.6(6) . . ?
C15 C16 H16 126.9 . . ?
C17 C16 C15 106.2(5) . . ?
C17 C16 H16 126.9 . . ?
N6 C17 C16 108.1(6) . . ?
N6 C17 C18 123.0(6) . . ?
C16 C17 C18 128.8(6) . . ?
C17 C18 H18A 109.5 . . ?
C17 C18 H18B 109.5 . . ?
C17 C18 H18C 109.5 . . ?
H18A C18 H18B 109.5 . . ?
H18A C18 H18C 109.5 . . ?
H18B C18 H18C 109.5 . . ?
H19A C19 H19B 109.5 . . ?
H19A C19 H19C 109.5 . . ?
H19B C19 H19C 109.5 . . ?
C20 C19 H19A 109.5 . . ?
C20 C19 H19B 109.5 . . ?
C20 C19 H19C 109.5 . . ?
N9 C20 C19 122.5(5) . . ?
N9 C20 C21 109.4(5) . . ?
C21 C20 C19 128.1(5) . . ?
C20 C21 H21 127.0 . . ?
C22 C21 C20 106.0(5) . . ?
C22 C21 H21 127.0 . . ?
N10 C22 C21 108.3(5) . . ?
N10 C22 C23 122.4(6) . . ?
C21 C22 C23 129.3(6) . . ?
C22 C23 H23A 109.5 . . ?
C22 C23 H23B 109.5 . . ?
C22 C23 H23C 109.5 . . ?
H23A C23 H23B 109.5 . . ?
H23A C23 H23C 109.5 . . ?
H23B C23 H23C 109.5 . . ?
H24A C24 H24B 109.5 . . ?
H24A C24 H24C 109.5 . . ?
H24B C24 H24C 109.5 . . ?
C25 C24 H24A 109.5 . . ?
C25 C24 H24B 109.5 . . ?
C25 C24 H24C 109.5 . . ?
N8 C25 C24 121.4(6) . . ?
N8 C25 C26 107.1(5) . . ?
C26 C25 C24 131.5(6) . . ?
C25 C26 H26 126.2 . . ?
C27 C26 C25 107.7(6) . . ?
C27 C26 H26 126.2 . . ?
N7 C27 C26 107.6(6) . . ?
N7 C27 C28 122.5(6) . . ?
C26 C27 C28 130.0(6) . . ?
C27 C28 H28A 109.5 . . ?
C27 C28 H28B 109.5 . . ?
C27 C28 H28C 109.5 . . ?
H28A C28 H28B 109.5 . . ?
H28A C28 H28C 109.5 . . ?
H28B C28 H28C 109.5 . . ?
N11 C29 Pt1 175.4(6) . . ?
N11 C30 C31 118.6(6) . . ?
C37 C30 N11 119.5(6) . . ?
C37 C30 C31 121.9(5) . . ?
C30 C31 C32 120.6(7) . . ?
C33 C31 C30 117.6(7) . . ?
C33 C31 C32 121.8(8) . . ?
C31 C32 H32A 109.5 . . ?
C31 C32 H32B 109.5 . . ?
C31 C32 H32C 109.5 . . ?
H32A C32 H32B 109.5 . . ?
H32A C32 H32C 109.5 . . ?
H32B C32 H32C 109.5 . . ?
C31 C33 H33 118.8 . . ?
C31 C33 C34 122.3(6) . . ?
C34 C33 H33 118.8 . . ?
C33 C34 C35 121.5(6) . . ?
C33 C34 C36 118.0(6) . . ?
C36 C34 C35 120.6(6) . . ?
C34 C35 H35A 109.5 . . ?
C34 C35 H35B 109.5 . . ?
C34 C35 H35C 109.5 . . ?
H35A C35 H35B 109.5 . . ?
H35A C35 H35C 109.5 . . ?
H35B C35 H35C 109.5 . . ?
C34 C36 H36 118.7 . . ?
C37 C36 C34 122.6(6) . . ?
C37 C36 H36 118.7 . . ?
C30 C37 C38 121.2(6) . . ?
C36 C37 C30 117.6(6) . . ?
C36 C37 C38 121.2(7) . . ?
C37 C38 H38A 109.5 . . ?
C37 C38 H38B 109.5 . . ?
C37 C38 H38C 109.5 . . ?
H38A C38 H38B 109.5 . . ?
H38A C38 H38C 109.5 . . ?
H38B C38 H38C 109.5 . . ?
N2 B1 H1 108(3) . . ?
N4 B1 N2 108.7(4) . . ?
N4 B1 H1 108(3) . . ?
N6 B1 N2 110.0(5) . . ?
N6 B1 N4 108.1(4) . . ?
N6 B1 H1 113(3) . . ?
N8 B2 N10 105.9(5) . . ?
N8 B2 H2A 110.6 . . ?
N8 B2 H2B 110.6 . . ?
N10 B2 H2A 110.6 . . ?
N10 B2 H2B 110.6 . . ?
H2A B2 H2B 108.7 . . ?

loop_
_geom_bond_atom_site_label_1
_geom_bond_atom_site_label_2
_geom_bond_distance
_geom_bond_site_symmetry_2
_geom_bond_publ_flag
Pt1 N7 2.110(4) . ?
Pt1 N9 2.055(4) . ?
Pt1 C1 1.942(5) . ?
Pt1 C29 1.919(6) . ?
W1 N1 2.296(5) . ?
W1 N3 2.235(4) . ?
W1 N5 2.224(4) . ?
W1 C1 1.834(5) . ?
W1 C2 1.992(6) . ?
W1 C3 1.979(7) . ?
O1 C2 1.130(8) . ?
O2 C3 1.147(9) . ?
N1 N2 1.368(6) . ?
N1 C5 1.345(7) . ?
N2 C7 1.344(8) . ?
N2 B1 1.551(7) . ?
N3 N4 1.376(6) . ?
N3 C10 1.335(7) . ?
N4 C12 1.351(7) . ?
N4 B1 1.546(7) . ?
N5 N6 1.376(6) . ?
N5 C15 1.336(7) . ?
N6 C17 1.338(7) . ?
N6 B1 1.540(7) . ?
N7 N8 1.368(7) . ?
N7 C27 1.344(8) . ?
N8 C25 1.349(8) . ?
N8 B2 1.549(9) . ?
N9 N10 1.376(6) . ?
N9 C20 1.321(7) . ?
N10 C22 1.351(7) . ?
N10 B2 1.573(9) . ?
N11 C29 1.138(8) . ?
N11 C30 1.402(7) . ?
C4 H4A 0.9600 . ?
C4 H4B 0.9600 . ?
C4 H4C 0.9600 . ?
C4 C5 1.490(8) . ?
C5 C6 1.390(9) . ?
C6 H6 0.9300 . ?
C6 C7 1.382(8) . ?
C7 C8 1.492(9) . ?
C8 H8A 0.9600 . ?
C8 H8B 0.9600 . ?
C8 H8C 0.9600 . ?
C9 H9A 0.9600 . ?
C9 H9B 0.9600 . ?
C9 H9C 0.9600 . ?
C9 C10 1.483(9) . ?
C10 C11 1.402(9) . ?
C11 H11 0.9300 . ?
C11 C12 1.370(10) . ?
C12 C13 1.513(8) . ?
C13 H13A 0.9600 . ?
C13 H13B 0.9600 . ?
C13 H13C 0.9600 . ?
C14 H14A 0.9600 . ?
C14 H14B 0.9600 . ?
C14 H14C 0.9600 . ?
C14 C15 1.493(9) . ?
C15 C16 1.415(9) . ?
C16 H16 0.9300 . ?
C16 C17 1.374(10) . ?
C17 C18 1.512(9) . ?
C18 H18A 0.9600 . ?
C18 H18B 0.9600 . ?
C18 H18C 0.9600 . ?
C19 H19A 0.9600 . ?
C19 H19B 0.9600 . ?
C19 H19C 0.9600 . ?
C19 C20 1.494(8) . ?
C20 C21 1.391(8) . ?
C21 H21 0.9300 . ?
C21 C22 1.375(9) . ?
C22 C23 1.504(8) . ?
C23 H23A 0.9600 . ?
C23 H23B 0.9600 . ?
C23 H23C 0.9600 . ?
C24 H24A 0.9600 . ?
C24 H24B 0.9600 . ?
C24 H24C 0.9600 . ?
C24 C25 1.487(9) . ?
C25 C26 1.393(10) . ?
C26 H26 0.9300 . ?
C26 C27 1.378(9) . ?
C27 C28 1.482(9) . ?
C28 H28A 0.9600 . ?
C28 H28B 0.9600 . ?
C28 H28C 0.9600 . ?
C30 C31 1.407(10) . ?
C30 C37 1.401(9) . ?
C31 C32 1.495(10) . ?
C31 C33 1.378(9) . ?
C32 H32A 0.9600 . ?
C32 H32B 0.9600 . ?
C32 H32C 0.9600 . ?
C33 H33 0.9300 . ?
C33 C34 1.390(10) . ?
C34 C35 1.521(8) . ?
C34 C36 1.393(9) . ?
C35 H35A 0.9600 . ?
C35 H35B 0.9600 . ?
C35 H35C 0.9600 . ?
C36 H36 0.9300 . ?
C36 C37 1.376(9) . ?
C37 C38 1.488(9) . ?
C38 H38A 0.9600 . ?
C38 H38B 0.9600 . ?
C38 H38C 0.9600 . ?
B1 H1 1.11(5) . ?
B2 H2A 1.1500 . ?
B2 H2B 1.1500 . ?

loop_
_geom_torsion_atom_site_label_1
_geom_torsion_atom_site_label_2
_geom_torsion_atom_site_label_3
_geom_torsion_atom_site_label_4
_geom_torsion
_geom_torsion_site_symmetry_1
_geom_torsion_site_symmetry_2
_geom_torsion_site_symmetry_3
_geom_torsion_site_symmetry_4
_geom_torsion_publ_flag
Pt1 N7 N8 C25 177.3(4) . . . . ?
Pt1 N7 N8 B2 4.1(6) . . . . ?
Pt1 N7 C27 C26 -176.7(4) . . . . ?
Pt1 N7 C27 C28 2.4(9) . . . . ?
Pt1 N9 N10 C22 -176.9(4) . . . . ?
Pt1 N9 N10 B2 -0.3(6) . . . . ?
Pt1 N9 C20 C19 -3.1(9) . . . . ?
Pt1 N9 C20 C21 176.6(4) . . . . ?
W1 N1 N2 C7 177.8(3) . . . . ?
W1 N1 N2 B1 -7.1(6) . . . . ?
W1 N1 C5 C4 3.5(8) . . . . ?
W1 N1 C5 C6 -177.9(4) . . . . ?
W1 N3 N4 C12 175.5(4) . . . . ?
W1 N3 N4 B1 -3.5(6) . . . . ?
W1 N3 C10 C9 7.0(9) . . . . ?
W1 N3 C10 C11 -174.6(4) . . . . ?
W1 N5 N6 C17 -178.9(4) . . . . ?
W1 N5 N6 B1 0.5(7) . . . . ?
W1 N5 C15 C14 -3.9(8) . . . . ?
W1 N5 C15 C16 177.9(4) . . . . ?
N1 N2 C7 C6 0.3(6) . . . . ?
N1 N2 C7 C8 -179.9(5) . . . . ?
N1 N2 B1 N4 63.7(6) . . . . ?
N1 N2 B1 N6 -54.4(6) . . . . ?
N1 C5 C6 C7 1.6(6) . . . . ?
N2 N1 C5 C4 -180.0(5) . . . . ?
N2 N1 C5 C6 -1.3(6) . . . . ?
N3 N4 C12 C11 0.2(6) . . . . ?
N3 N4 C12 C13 179.0(5) . . . . ?
N3 N4 B1 N2 -58.0(6) . . . . ?
N3 N4 B1 N6 61.4(6) . . . . ?
N3 C10 C11 C12 -1.1(7) . . . . ?
N4 N3 C10 C9 -177.2(5) . . . . ?
N4 N3 C10 C11 1.2(6) . . . . ?
N5 N6 C17 C16 0.8(7) . . . . ?
N5 N6 C17 C18 -177.5(6) . . . . ?
N5 N6 B1 N2 59.2(6) . . . . ?
N5 N6 B1 N4 -59.3(6) . . . . ?
N5 C15 C16 C17 1.4(7) . . . . ?
N6 N5 C15 C14 177.3(5) . . . . ?
N6 N5 C15 C16 -0.9(6) . . . . ?
N7 N8 C25 C24 177.9(5) . . . . ?
N7 N8 C25 C26 -0.6(6) . . . . ?
N7 N8 B2 N10 57.8(6) . . . . ?
N8 N7 C27 C26 -2.1(6) . . . . ?
N8 N7 C27 C28 177.0(5) . . . . ?
N8 C25 C26 C27 -0.7(7) . . . . ?
N9 N10 C22 C21 -0.7(7) . . . . ?
N9 N10 C22 C23 -180.0(6) . . . . ?
N9 N10 B2 N8 -61.4(7) . . . . ?
N9 C20 C21 C22 -0.2(7) . . . . ?
N10 N9 C20 C19 -179.8(5) . . . . ?
N10 N9 C20 C21 -0.2(6) . . . . ?
N11 C30 C31 C32 -0.2(11) . . . . ?
N11 C30 C31 C33 -178.8(6) . . . . ?
N11 C30 C37 C36 177.9(6) . . . . ?
N11 C30 C37 C38 -3.2(10) . . . . ?
C4 C5 C6 C7 -179.9(6) . . . . ?
C5 N1 N2 C7 0.6(6) . . . . ?
C5 N1 N2 B1 175.7(4) . . . . ?
C5 C6 C7 N2 -1.1(6) . . . . ?
C5 C6 C7 C8 179.1(6) . . . . ?
C7 N2 B1 N4 -122.2(5) . . . . ?
C7 N2 B1 N6 119.7(6) . . . . ?
C9 C10 C11 C12 177.3(6) . . . . ?
C10 N3 N4 C12 -0.9(6) . . . . ?
C10 N3 N4 B1 -179.8(5) . . . . ?
C10 C11 C12 N4 0.5(7) . . . . ?
C10 C11 C12 C13 -178.2(6) . . . . ?
C12 N4 B1 N2 123.3(6) . . . . ?
C12 N4 B1 N6 -117.3(6) . . . . ?
C14 C15 C16 C17 -176.8(6) . . . . ?
C15 N5 N6 C17 0.1(6) . . . . ?
C15 N5 N6 B1 179.5(5) . . . . ?
C15 C16 C17 N6 -1.3(7) . . . . ?
C15 C16 C17 C18 176.9(6) . . . . ?
C17 N6 B1 N2 -121.5(6) . . . . ?
C17 N6 B1 N4 119.9(6) . . . . ?
C19 C20 C21 C22 179.4(6) . . . . ?
C20 N9 N10 C22 0.6(6) . . . . ?
C20 N9 N10 B2 177.1(5) . . . . ?
C20 C21 C22 N10 0.5(7) . . . . ?
C20 C21 C22 C23 179.8(7) . . . . ?
C22 N10 B2 N8 114.1(7) . . . . ?
C24 C25 C26 C27 -178.9(6) . . . . ?
C25 N8 B2 N10 -113.4(6) . . . . ?
C25 C26 C27 N7 1.7(7) . . . . ?
C25 C26 C27 C28 -177.3(6) . . . . ?
C27 N7 N8 C25 1.7(6) . . . . ?
C27 N7 N8 B2 -171.4(5) . . . . ?
C30 C31 C33 C34 2.0(12) . . . . ?
C31 C30 C37 C36 -1.7(10) . . . . ?
C31 C30 C37 C38 177.1(7) . . . . ?
C31 C33 C34 C35 174.5(7) . . . . ?
C31 C33 C34 C36 -3.7(12) . . . . ?
C32 C31 C33 C34 -176.6(9) . . . . ?
C33 C34 C36 C37 2.8(11) . . . . ?
C34 C36 C37 C30 -0.2(10) . . . . ?
C34 C36 C37 C38 -179.0(7) . . . . ?
C35 C34 C36 C37 -175.4(7) . . . . ?
C37 C30 C31 C32 179.4(8) . . . . ?
C37 C30 C31 C33 0.8(10) . . . . ?
B1 N2 C7 C6 -174.2(5) . . . . ?
B1 N2 C7 C8 5.6(9) . . . . ?
B1 N4 C12 C11 179.0(5) . . . . ?
B1 N4 C12 C13 -2.2(9) . . . . ?
B1 N6 C17 C16 -178.5(6) . . . . ?
B1 N6 C17 C18 3.2(10) . . . . ?
B2 N8 C25 C24 -10.3(10) . . . . ?
B2 N8 C25 C26 171.3(6) . . . . ?
B2 N10 C22 C21 -176.6(6) . . . . ?
B2 N10 C22 C23 4.1(11) . . . . ?

loop_
_exptl_oxdiff_crystal_face_indexfrac_h
_exptl_oxdiff_crystal_face_indexfrac_k
_exptl_oxdiff_crystal_face_indexfrac_l
_exptl_oxdiff_crystal_face_x
_exptl_oxdiff_crystal_face_y
_exptl_oxdiff_crystal_face_z
-0.2093 -0.7836 -14.0304 0.0772 0.3326 0.9399
0.4025 1.0543 13.9142 -0.0861 -0.3699 -0.9251
-4.6392 -6.4518 4.1202 0.2090 0.8699 -0.4468
4.6877 6.5644 -2.8638 -0.2174 -0.9058 0.3637
-0.0260 15.5926 -0.2926 -0.9765 -0.1823 0.1150
0.2038 -15.5116 -1.4594 0.9830 0.1832 0.0091
